data_4037215
loop_
_publ_author_name
'Pigulski, Bart\/lomiej'
'Arendt, Agata'
'Tomilin, Denis N.'
'Sobenina, Lyubov N.'
'Trofimov, Boris A.'
'Szafert, S\/lawomir'

_publ_section_title
;
 Transition-Metal Free Mechanochemical Approach to Polyyne Substituted
 Pyrroles.
;
_journal_issue 19
_journal_name_full 'The Journal of organic chemistry'
_journal_page_first 9188
_journal_page_last 9198
_journal_paper_doi 10.1021/acs.joc.6b01732
_journal_volume 81
_journal_year 2016
_chemical_formula_moiety 'C24 H19 N O'
_chemical_formula_sum 'C24 H19 N O'
_chemical_formula_weight 337.40
_space_group_crystal_system triclinic
_space_group_IT_number 2
_space_group_name_Hall '-P 1'
_space_group_name_H-M_alt 'P -1'
_atom_sites_solution_hydrogens geom
_audit_creation_method SHELXL-2014/7
_cell_angle_alpha 97.60(3)
_cell_angle_beta 91.20(3)
_cell_angle_gamma 109.80(4)
_cell_formula_units_Z 2
_cell_length_a 7.284(2)
_cell_length_b 9.238(3)
_cell_length_c 14.084(5)
_cell_measurement_reflns_used 680
_cell_measurement_temperature 100(2)
_cell_measurement_theta_max 63.1872
_cell_measurement_theta_min 3.1708
_cell_volume 881.6(5)
_computing_structure_refinement 'SHELXL-2014/7 (Sheldrick, 2014)'
_diffrn_ambient_temperature 100(2)
_diffrn_detector_area_resol_mean 8.1956
_diffrn_measured_fraction_theta_full 0.963
_diffrn_measured_fraction_theta_max 0.963
_diffrn_measurement_device_type 'Xcalibur, Onyx'
_diffrn_measurement_method '\w scans'
_diffrn_radiation_type CuK\a
_diffrn_radiation_wavelength 1.5418
_diffrn_reflns_av_R_equivalents 0.0948
_diffrn_reflns_av_unetI/netI 0.2313
_diffrn_reflns_Laue_measured_fraction_full 0.963
_diffrn_reflns_Laue_measured_fraction_max 0.963
_diffrn_reflns_limit_h_max 8
_diffrn_reflns_limit_h_min -3
_diffrn_reflns_limit_k_max 10
_diffrn_reflns_limit_k_min -10
_diffrn_reflns_limit_l_max 14
_diffrn_reflns_limit_l_min -16
_diffrn_reflns_number 4652
_diffrn_reflns_point_group_measured_fraction_full 0.963
_diffrn_reflns_point_group_measured_fraction_max 0.963
_diffrn_reflns_theta_full 63.337
_diffrn_reflns_theta_max 63.337
_diffrn_reflns_theta_min 3.173
_diffrn_source 'Enhance (Cu) X-ray Source'
_exptl_absorpt_coefficient_mu 0.600
_exptl_absorpt_correction_type none
_exptl_crystal_colour yellow
_exptl_crystal_density_diffrn 1.271
_exptl_crystal_description plate
_exptl_crystal_F_000 356
_exptl_crystal_size_max 0.200
_exptl_crystal_size_mid 0.120
_exptl_crystal_size_min 0.030
_refine_diff_density_max 0.317
_refine_diff_density_min -0.271
_refine_diff_density_rms 0.073
_refine_ls_extinction_method none
_refine_ls_goodness_of_fit_ref 0.934
_refine_ls_hydrogen_treatment constr
_refine_ls_matrix_type full
_refine_ls_number_parameters 236
_refine_ls_number_reflns 2776
_refine_ls_number_restraints 0
_refine_ls_restrained_S_all 0.934
_refine_ls_R_factor_all 0.1731
_refine_ls_R_factor_gt 0.0748
_refine_ls_shift/su_max 0.000
_refine_ls_shift/su_mean 0.000
_refine_ls_structure_factor_coef Fsqd
_refine_ls_weighting_details 'w=1/[\s^2^(Fo^2^)+(0.0300P)^2^] where P=(Fo^2^+2Fc^2^)/3'
_refine_ls_weighting_scheme calc
_refine_ls_wR_factor_gt 0.1437
_refine_ls_wR_factor_ref 0.1582
_reflns_Friedel_coverage 0.000
_reflns_number_gt 904
_reflns_number_total 2776
_reflns_threshold_expression 'I > 2\s(I)'
_cod_data_source_file jo6b01732_si_001.cif
_cod_data_source_block 3-C6THI-Vin
_cod_database_code 4037215
_shelx_shelxl_version_number 2014/7
_shelx_space_group_comment
;
The symmetry employed for this shelxl refinement is uniquely defined
by the following loop, which should always be used as a source of
symmetry information in preference to the above space-group names.
They are only intended as comments.
;
_shelx_estimated_absorpt_t_min 0.889
_shelx_estimated_absorpt_t_max 0.982

loop_
_space_group_symop_operation_xyz
'x, y, z'
'-x, -y, -z'

loop_
_atom_site_label
_atom_site_type_symbol
_atom_site_fract_x
_atom_site_fract_y
_atom_site_fract_z
_atom_site_U_iso_or_equiv
_atom_site_adp_type
_atom_site_occupancy
_atom_site_site_symmetry_order
_atom_site_calc_flag
_atom_site_refinement_flags_posn
_atom_site_refinement_flags_adp
O1 O 0.1969(6) -0.1510(5) 0.8732(3) 0.0503(13) Uani 1 1 d . .
N1 N 0.2687(7) 0.9737(6) 0.1792(4) 0.0316(13) Uani 1 1 d . .
C1 C 0.2828(8) 0.8662(7) 0.3299(4) 0.0346(17) Uani 1 1 d . .
C2 C 0.2761(8) 0.7666(7) 0.3786(4) 0.0351(17) Uani 1 1 d . .
C3 C 0.2638(8) 0.6479(7) 0.4311(4) 0.0311(16) Uani 1 1 d . .
C4 C 0.2524(8) 0.5441(7) 0.4771(4) 0.0319(16) Uani 1 1 d . .
C5 C 0.2383(8) 0.4241(7) 0.5263(5) 0.0336(16) Uani 1 1 d . .
C6 C 0.2242(8) 0.3182(7) 0.5714(5) 0.0351(17) Uani 1 1 d . .
C7 C 0.2130(7) 0.1943(7) 0.6253(4) 0.0270(15) Uani 1 1 d . .
C8 C 0.2017(8) 0.0489(6) 0.5779(4) 0.0310(15) Uani 1 1 d . .
H8 H 0.2020 0.0334 0.5099 0.037 Uiso 1 1 calc R U
C9 C 0.1903(8) -0.0723(7) 0.6268(4) 0.0330(16) Uani 1 1 d . .
H9 H 0.1813 -0.1708 0.5931 0.040 Uiso 1 1 calc R U
C10 C 0.1920(8) -0.0486(7) 0.7287(5) 0.0298(16) Uani 1 1 d . .
C11 C 0.2042(8) 0.0970(7) 0.7757(5) 0.0386(17) Uani 1 1 d . .
H11 H 0.2067 0.1143 0.8438 0.046 Uiso 1 1 calc R U
C12 C 0.2126(8) 0.2163(7) 0.7249(4) 0.0335(16) Uani 1 1 d . .
H12 H 0.2182 0.3143 0.7581 0.040 Uiso 1 1 calc R U
C13 C 0.1813(8) -0.1762(7) 0.7840(4) 0.0316(16) Uani 1 1 d . .
C14 C 0.1451(8) -0.3376(7) 0.7335(4) 0.0430(18) Uani 1 1 d . .
H14A H 0.0334 -0.3673 0.6861 0.064 Uiso 1 1 calc R U
H14B H 0.1166 -0.4103 0.7805 0.064 Uiso 1 1 calc R U
H14C H 0.2615 -0.3408 0.7010 0.064 Uiso 1 1 calc R U
C15 C 0.2939(8) 0.9903(7) 0.2797(5) 0.0324(17) Uani 1 1 d . .
C16 C 0.3380(8) 1.1452(7) 0.3144(5) 0.0383(17) Uani 1 1 d . .
H16 H 0.3611 1.1900 0.3802 0.046 Uiso 1 1 calc R U
C17 C 0.3430(8) 1.2252(7) 0.2374(5) 0.0360(18) Uani 1 1 d . .
C18 C 0.2969(8) 1.1212(7) 0.1547(5) 0.0326(16) Uani 1 1 d . .
C19 C 0.2859(9) 1.1564(7) 0.0563(4) 0.0422(18) Uani 1 1 d . .
H19A H 0.1629 1.0840 0.0214 0.051 Uiso 1 1 calc R U
H19B H 0.3968 1.1416 0.0219 0.051 Uiso 1 1 calc R U
C20 C 0.2925(8) 1.3251(6) 0.0584(4) 0.0385(17) Uani 1 1 d . .
H20A H 0.3237 1.3574 -0.0053 0.046 Uiso 1 1 calc R U
H20B H 0.1627 1.3315 0.0726 0.046 Uiso 1 1 calc R U
C21 C 0.4451(8) 1.4331(7) 0.1339(4) 0.0387(17) Uani 1 1 d . .
H21A H 0.4583 1.5421 0.1293 0.046 Uiso 1 1 calc R U
H21B H 0.5731 1.4211 0.1222 0.046 Uiso 1 1 calc R U
C22 C 0.3890(8) 1.3977(6) 0.2343(4) 0.0342(16) Uani 1 1 d . .
H22A H 0.4982 1.4594 0.2821 0.041 Uiso 1 1 calc R U
H22B H 0.2732 1.4266 0.2506 0.041 Uiso 1 1 calc R U
C23 C 0.2185(9) 0.8416(7) 0.1119(5) 0.0406(17) Uani 1 1 d . .
H23 H 0.2232 0.8597 0.0470 0.049 Uiso 1 1 calc R U
C24 C 0.1654(9) 0.6952(7) 0.1233(5) 0.0482(18) Uani 1 1 d . .
H24A H 0.1572 0.6675 0.1861 0.058 Uiso 1 1 calc R U
H24B H 0.1351 0.6165 0.0688 0.058 Uiso 1 1 calc R U

loop_
_atom_site_aniso_label
_atom_site_aniso_U_11
_atom_site_aniso_U_22
_atom_site_aniso_U_33
_atom_site_aniso_U_23
_atom_site_aniso_U_13
_atom_site_aniso_U_12
O1 0.080(3) 0.045(3) 0.031(3) 0.011(3) -0.002(2) 0.026(3)
N1 0.040(3) 0.023(3) 0.032(3) 0.004(3) -0.004(2) 0.010(3)
C1 0.036(4) 0.036(4) 0.032(4) 0.013(4) -0.001(3) 0.009(3)
C2 0.053(5) 0.031(4) 0.024(4) 0.013(3) -0.003(3) 0.015(3)
C3 0.027(4) 0.036(4) 0.029(4) 0.006(3) -0.005(3) 0.008(3)
C4 0.037(4) 0.026(4) 0.032(4) 0.008(3) -0.011(3) 0.008(3)
C5 0.039(4) 0.032(4) 0.033(4) 0.013(3) -0.006(3) 0.013(3)
C6 0.028(4) 0.038(4) 0.045(5) 0.015(4) -0.003(3) 0.014(3)
C7 0.032(4) 0.022(4) 0.032(4) 0.010(3) -0.008(3) 0.015(3)
C8 0.041(4) 0.023(4) 0.030(4) 0.002(3) -0.001(3) 0.013(3)
C9 0.050(4) 0.033(4) 0.026(4) 0.009(3) 0.003(3) 0.025(3)
C10 0.028(4) 0.024(4) 0.038(5) 0.007(3) -0.005(3) 0.009(3)
C11 0.051(4) 0.025(4) 0.039(5) 0.005(4) -0.002(3) 0.012(3)
C12 0.045(4) 0.025(4) 0.031(4) 0.009(3) -0.007(3) 0.012(3)
C13 0.050(4) 0.031(4) 0.017(4) 0.009(3) -0.004(3) 0.016(3)
C14 0.052(4) 0.032(4) 0.047(5) 0.012(4) -0.004(3) 0.015(3)
C15 0.036(4) 0.024(4) 0.039(4) 0.020(4) -0.004(3) 0.007(3)
C16 0.044(4) 0.039(5) 0.039(4) 0.017(4) 0.007(3) 0.019(3)
C17 0.031(4) 0.037(4) 0.043(5) 0.023(4) 0.001(3) 0.010(3)
C18 0.033(4) 0.022(4) 0.037(4) 0.007(3) -0.007(3) 0.001(3)
C19 0.066(5) 0.032(4) 0.032(4) 0.009(3) 0.005(3) 0.018(3)
C20 0.046(4) 0.026(4) 0.045(4) 0.015(3) 0.001(3) 0.011(3)
C21 0.036(4) 0.038(4) 0.043(4) 0.016(3) 0.002(3) 0.010(3)
C22 0.035(4) 0.032(4) 0.039(4) 0.014(3) 0.002(3) 0.012(3)
C23 0.061(5) 0.027(4) 0.033(4) 0.005(3) 0.004(3) 0.013(3)
C24 0.071(5) 0.034(4) 0.043(4) 0.008(4) 0.007(3) 0.022(4)

loop_
_atom_type_symbol
_atom_type_description
_atom_type_scat_dispersion_real
_atom_type_scat_dispersion_imag
_atom_type_scat_source
C C 0.0181 0.0091 'International Tables Vol C Tables 4.2.6.8 and 6.1.1.4'
H H 0.0000 0.0000 'International Tables Vol C Tables 4.2.6.8 and 6.1.1.4'
N N 0.0311 0.0180 'International Tables Vol C Tables 4.2.6.8 and 6.1.1.4'
O O 0.0492 0.0322 'International Tables Vol C Tables 4.2.6.8 and 6.1.1.4'

loop_
_geom_angle_atom_site_label_1
_geom_angle_atom_site_label_2
_geom_angle_atom_site_label_3
_geom_angle
C23 N1 C18 122.7(5)
C23 N1 C15 129.8(5)
C18 N1 C15 107.5(5)
C2 C1 C15 175.6(7)
C1 C2 C3 177.6(7)
C4 C3 C2 179.8(7)
C3 C4 C5 178.3(7)
C6 C5 C4 178.9(8)
C5 C6 C7 178.5(7)
C12 C7 C8 118.8(6)
C12 C7 C6 121.1(6)
C8 C7 C6 120.0(6)
C9 C8 C7 121.8(6)
C9 C8 H8 119.1
C7 C8 H8 119.1
C8 C9 C10 119.1(6)
C8 C9 H9 120.5
C10 C9 H9 120.5
C11 C10 C9 118.9(6)
C11 C10 C13 120.4(6)
C9 C10 C13 120.7(6)
C12 C11 C10 120.9(6)
C12 C11 H11 119.5
C10 C11 H11 119.5
C11 C12 C7 120.4(6)
C11 C12 H12 119.8
C7 C12 H12 119.8
O1 C13 C10 120.0(6)
O1 C13 C14 119.4(5)
C10 C13 C14 120.6(5)
C13 C14 H14A 109.5
C13 C14 H14B 109.5
H14A C14 H14B 109.5
C13 C14 H14C 109.5
H14A C14 H14C 109.5
H14B C14 H14C 109.5
C16 C15 C1 129.3(6)
C16 C15 N1 107.3(5)
C1 C15 N1 123.3(6)
C15 C16 C17 108.6(6)
C15 C16 H16 125.7
C17 C16 H16 125.7
C18 C17 C16 108.7(6)
C18 C17 C22 120.6(6)
C16 C17 C22 130.7(6)
C17 C18 N1 107.9(6)
C17 C18 C19 126.8(6)
N1 C18 C19 125.3(6)
C18 C19 C20 110.3(5)
C18 C19 H19A 109.6
C20 C19 H19A 109.6
C18 C19 H19B 109.6
C20 C19 H19B 109.6
H19A C19 H19B 108.1
C21 C20 C19 110.5(5)
C21 C20 H20A 109.6
C19 C20 H20A 109.6
C21 C20 H20B 109.6
C19 C20 H20B 109.6
H20A C20 H20B 108.1
C20 C21 C22 110.8(5)
C20 C21 H21A 109.5
C22 C21 H21A 109.5
C20 C21 H21B 109.5
C22 C21 H21B 109.5
H21A C21 H21B 108.1
C17 C22 C21 109.5(5)
C17 C22 H22A 109.8
C21 C22 H22A 109.8
C17 C22 H22B 109.8
C21 C22 H22B 109.8
H22A C22 H22B 108.2
C24 C23 N1 130.2(6)
C24 C23 H23 114.9
N1 C23 H23 114.9
C23 C24 H24A 120.0
C23 C24 H24B 120.0
H24A C24 H24B 120.0

loop_
_geom_bond_atom_site_label_1
_geom_bond_atom_site_label_2
_geom_bond_distance
O1 C13 1.244(6)
N1 C23 1.378(7)
N1 C18 1.398(7)
N1 C15 1.405(7)
C1 C2 1.208(7)
C1 C15 1.405(8)
C2 C3 1.381(8)
C3 C4 1.208(7)
C4 C5 1.360(8)
C5 C6 1.212(8)
C6 C7 1.436(8)
C7 C12 1.390(7)
C7 C8 1.394(7)
C8 C9 1.371(7)
C8 H8 0.9500
C9 C10 1.421(7)
C9 H9 0.9500
C10 C11 1.391(7)
C10 C13 1.478(7)
C11 C12 1.377(7)
C11 H11 0.9500
C12 H12 0.9500
C13 C14 1.498(7)
C14 H14A 0.9800
C14 H14B 0.9800
C14 H14C 0.9800
C15 C16 1.374(7)
C16 C17 1.385(7)
C16 H16 0.9500
C17 C18 1.365(8)
C17 C22 1.520(7)
C18 C19 1.471(7)
C19 C20 1.539(7)
C19 H19A 0.9900
C19 H19B 0.9900
C20 C21 1.510(7)
C20 H20A 0.9900
C20 H20B 0.9900
C21 C22 1.527(7)
C21 H21A 0.9900
C21 H21B 0.9900
C22 H22A 0.9900
C22 H22B 0.9900
C23 C24 1.308(7)
C23 H23 0.9500
C24 H24A 0.9500
C24 H24B 0.9500

loop_
_geom_torsion_atom_site_label_1
_geom_torsion_atom_site_label_2
_geom_torsion_atom_site_label_3
_geom_torsion_atom_site_label_4
_geom_torsion
C12 C7 C8 C9 0.0(8)
C6 C7 C8 C9 -179.8(5)
C7 C8 C9 C10 -0.7(8)
C8 C9 C10 C11 0.4(8)
C8 C9 C10 C13 -179.6(6)
C9 C10 C11 C12 0.6(8)
C13 C10 C11 C12 -179.4(5)
C10 C11 C12 C7 -1.3(9)
C8 C7 C12 C11 1.0(8)
C6 C7 C12 C11 -179.2(6)
C11 C10 C13 O1 -5.1(8)
C9 C10 C13 O1 174.9(5)
C11 C10 C13 C14 172.9(5)
C9 C10 C13 C14 -7.1(8)
C23 N1 C15 C16 -178.2(5)
C18 N1 C15 C16 -0.4(6)
C23 N1 C15 C1 4.4(9)
C18 N1 C15 C1 -177.8(6)
C1 C15 C16 C17 176.4(6)
N1 C15 C16 C17 -0.8(7)
C15 C16 C17 C18 1.7(7)
C15 C16 C17 C22 -178.3(6)
C16 C17 C18 N1 -2.0(7)
C22 C17 C18 N1 178.0(5)
C16 C17 C18 C19 -179.8(5)
C22 C17 C18 C19 0.3(10)
C23 N1 C18 C17 179.5(5)
C15 N1 C18 C17 1.5(6)
C23 N1 C18 C19 -2.7(9)
C15 N1 C18 C19 179.3(5)
C17 C18 C19 C20 -11.6(9)
N1 C18 C19 C20 171.0(5)
C18 C19 C20 C21 42.9(7)
C19 C20 C21 C22 -65.6(6)
C18 C17 C22 C21 -20.0(8)
C16 C17 C22 C21 160.1(6)
C20 C21 C22 C17 51.8(6)
C18 N1 C23 C24 -171.2(7)
C15 N1 C23 C24 6.3(10)
